data_7035533
loop_
_publ_author_name
'Kohl, J.'
'Wiedemann, D.'
'Troyanov, S. I.'
'Palamidis, E.'
'Lerch, M.'

_publ_section_title
;
 Ternary transition-metal fluoride precursors for the fluorolytic sol-gel
 route: new insights into speciation and decomposition.
;
_journal_issue 29
_journal_name_full 'Dalton transactions (Cambridge, England : 2003)'
_journal_page_first 13272
_journal_page_last 13281
_journal_paper_doi 10.1039/c5dt01748c
_journal_volume 44
_journal_year 2015
_chemical_formula_iupac '[V (C5 H5 N)2 (C5 H7 O2) F2]'
_chemical_formula_moiety 'C15 H17 F2 N2 O2 V'
_chemical_formula_sum 'C15 H17 F2 N2 O2 V'
_chemical_formula_weight 346.24
_chemical_name_systematic OC-6-22-(acetylacetonato)difluoridobis(pyridine)vanadium(III)
_space_group_crystal_system monoclinic
_space_group_IT_number 14
_space_group_name_Hall '-P 2ybc'
_space_group_name_H-M_alt 'P 1 21/c 1'
_symmetry_space_group_name_Hall '-P 2ybc'
_symmetry_space_group_name_H-M 'P 1 21/c 1'
_atom_sites_solution_hydrogens difmap
_atom_sites_solution_primary dual
_atom_sites_solution_secondary difmap
_audit_creation_method SHELXL-2014/7
_audit_update_record
;
2015-06-17 deposited with the CCDC.
2015-06-24 downloaded from the CCDC.
;
_cell_angle_alpha 90
_cell_angle_beta 113.588(10)
_cell_angle_gamma 90
_cell_formula_units_Z 4
_cell_length_a 16.4170(14)
_cell_length_b 8.0367(4)
_cell_length_c 13.1548(12)
_cell_measurement_reflns_used 2471
_cell_measurement_temperature 150.00(10)
_cell_measurement_theta_max 26.9930
_cell_measurement_theta_min 3.5820
_cell_volume 1590.6(2)
_computing_cell_refinement
;
CrysAlisPro, Agilent Technologies,
Version 1.171.37.35 (release 13-08-2014 CrysAlis171 .NET)
(compiled Aug 13 2014,18:06:01)
;
_computing_data_collection
;
CrysAlisPro, Agilent Technologies,
Version 1.171.37.35 (release 13-08-2014 CrysAlis171 .NET)
(compiled Aug 13 2014,18:06:01)
;
_computing_data_reduction
;
CrysAlisPro, Agilent Technologies,
Version 1.171.37.35 (release 13-08-2014 CrysAlis171 .NET)
(compiled Aug 13 2014,18:06:01)
;
_computing_molecular_graphics 'ORTEP-3 for Windows (Farrugia, 2012)'
_computing_publication_material 'WinGX (Farrugia, 2012)'
_computing_structure_refinement 'SHELXL-2014/7 (Sheldrick, 2014)'
_computing_structure_solution 'SHELXT-2014 (Sheldrick, 2014)'
_diffrn_ambient_environment N~2~
_diffrn_ambient_temperature 150.00(10)
_diffrn_detector 'CCD plate'
_diffrn_detector_area_resol_mean 16.3031
_diffrn_detector_type 'Agilent Sapphire3'
_diffrn_measured_fraction_theta_full 0.997
_diffrn_measured_fraction_theta_max 0.997
_diffrn_measurement_device '\k-geometry diffractometer'
_diffrn_measurement_device_type 'Agilent Xcalibur'
_diffrn_measurement_method '\w scans'
_diffrn_measurement_specimen_support 'glass capillary'
_diffrn_orient_matrix_UB_11 0.0418430000
_diffrn_orient_matrix_UB_12 0.0396705000
_diffrn_orient_matrix_UB_13 0.0156436000
_diffrn_orient_matrix_UB_21 0.0199872000
_diffrn_orient_matrix_UB_22 -0.0632293000
_diffrn_orient_matrix_UB_23 0.0398976000
_diffrn_orient_matrix_UB_31 0.0084872000
_diffrn_orient_matrix_UB_32 -0.0470689000
_diffrn_orient_matrix_UB_33 -0.0403267000
_diffrn_radiation_monochromator graphite
_diffrn_radiation_probe x-ray
_diffrn_radiation_type 'Mo K\a'
_diffrn_radiation_wavelength 0.71073
_diffrn_reflns_av_R_equivalents 0.0654
_diffrn_reflns_av_unetI/netI 0.0623
_diffrn_reflns_laue_measured_fraction_full 0.997
_diffrn_reflns_laue_measured_fraction_max 0.997
_diffrn_reflns_limit_h_max 20
_diffrn_reflns_limit_h_min -20
_diffrn_reflns_limit_k_max 9
_diffrn_reflns_limit_k_min -9
_diffrn_reflns_limit_l_max 16
_diffrn_reflns_limit_l_min -16
_diffrn_reflns_number 12389
_diffrn_reflns_point_group_measured_fraction_full 0.997
_diffrn_reflns_point_group_measured_fraction_max 0.997
_diffrn_reflns_theta_full 25.242
_diffrn_reflns_theta_max 25.999
_diffrn_reflns_theta_min 3.598
_diffrn_source 'fine-focus sealed tube'
_diffrn_source_type 'Agilent Enhance'
_diffrn_standards_number 0
_exptl_absorpt_coefficient_mu 0.651
_exptl_absorpt_correction_T_max 0.971
_exptl_absorpt_correction_T_min 0.831
_exptl_absorpt_correction_type analytical
_exptl_absorpt_process_details
;
CrysAlisPro, Agilent Technologies,
Version 1.171.37.35 (release 13-08-2014 CrysAlis171 .NET)
(compiled Aug 13 2014,18:06:01)

Analytical numeric absorption correction using a multifaceted crystal
model based on expressions derived by R.C. Clark & J.S. Reid.
(Clark, R. C. & Reid, J. S. (1995). Acta Cryst. A51, 887-897)

Empirical absorption correction using spherical harmonics,
implemented in SCALE3 ABSPACK scaling algorithm.
;
_exptl_crystal_colour red
_exptl_crystal_density_diffrn 1.446
_exptl_crystal_density_method 'not measured'
_exptl_crystal_description needle
_exptl_crystal_F_000 712
_exptl_crystal_size_max 0.5353
_exptl_crystal_size_mid 0.1159
_exptl_crystal_size_min 0.0576
_refine_diff_density_max 0.295
_refine_diff_density_min -0.342
_refine_diff_density_rms 0.060
_refine_ls_extinction_method none
_refine_ls_goodness_of_fit_ref 1.010
_refine_ls_hydrogen_treatment constr
_refine_ls_matrix_type full
_refine_ls_number_parameters 202
_refine_ls_number_reflns 3116
_refine_ls_number_restraints 0
_refine_ls_restrained_S_all 1.010
_refine_ls_R_factor_all 0.0543
_refine_ls_R_factor_gt 0.0403
_refine_ls_shift/su_max 0.000
_refine_ls_shift/su_mean 0.000
_refine_ls_structure_factor_coef Fsqd
_refine_ls_weighting_details 'w=1/[\s^2^(Fo^2^)+(0.0284P)^2^] where P=(Fo^2^+2Fc^2^)/3'
_refine_ls_weighting_scheme calc
_refine_ls_wR_factor_gt 0.0723
_refine_ls_wR_factor_ref 0.0778
_reflns_number_gt 2613
_reflns_number_total 3116
_reflns_threshold_expression 'I > 2\s(I)'
_cod_data_source_file c5dt01748c1.cif
_cod_data_source_block 1a
_cod_depositor_comments 'Adding full bibliography for 7035533--7035539.cif.'
_cod_database_code 7035533
_shelx_shelxl_version_number 2014/7
_shelx_space_group_comment
;
The symmetry employed for this shelxl refinement is uniquely defined
by the following loop, which should always be used as a source of
symmetry information in preference to the above space-group names.
They are only intended as comments.
;
_twin_formation_mechanism gt
_twin_dimensionality triperiodic
_twin_morphology simple
_twin_special_details
;       
Individuals are twinned by rotation of 180\% around [1 0 0] in
reciprocal space.
;

loop_
_space_group_symop_operation_xyz
'x, y, z'
'-x, y+1/2, -z+1/2'
'-x, -y, -z'
'x, -y-1/2, z-1/2'

loop_
_atom_site_label
_atom_site_type_symbol
_atom_site_fract_x
_atom_site_fract_y
_atom_site_fract_z
_atom_site_U_iso_or_equiv
_atom_site_adp_type
_atom_site_occupancy
_atom_site_site_symmetry_order
_atom_site_calc_flag
_atom_site_refinement_flags_posn
_atom_site_refinement_flags_adp
C11 C 0.4475(2) 0.1043(3) 0.5949(3) 0.0279(7) Uani 1 1 d . .
H11 H 0.4480 0.1037 0.5229 0.033 Uiso 1 1 calc R U
C12 C 0.5219(2) 0.0486(4) 0.6829(3) 0.0316(8) Uani 1 1 d . .
H12 H 0.5728 0.0122 0.6717 0.038 Uiso 1 1 calc R U
C13 C 0.5212(2) 0.0467(4) 0.7877(3) 0.0331(8) Uani 1 1 d . .
H13 H 0.5710 0.0063 0.8496 0.040 Uiso 1 1 calc R U
C14 C 0.4468(2) 0.1045(4) 0.8008(3) 0.0312(8) Uani 1 1 d . .
H14 H 0.4447 0.1065 0.8719 0.037 Uiso 1 1 calc R U
C15 C 0.3751(2) 0.1597(4) 0.7079(3) 0.0294(7) Uani 1 1 d . .
H15 H 0.3241 0.1998 0.7172 0.035 Uiso 1 1 calc R U
C21 C 0.1400(2) 0.3449(4) 0.2286(3) 0.0334(7) Uani 1 1 d . .
H21 H 0.1968 0.3715 0.2299 0.040 Uiso 1 1 calc R U
C22 C 0.0662(2) 0.3719(4) 0.1313(3) 0.0362(8) Uani 1 1 d . .
H22 H 0.0722 0.4166 0.0678 0.043 Uiso 1 1 calc R U
C23 C -0.0161(2) 0.3323(4) 0.1290(3) 0.0371(8) Uani 1 1 d . .
H23 H -0.0682 0.3491 0.0635 0.045 Uiso 1 1 calc R U
C24 C -0.0221(2) 0.2679(4) 0.2229(3) 0.0400(8) Uani 1 1 d . .
H24 H -0.0782 0.2394 0.2233 0.048 Uiso 1 1 calc R U
C25 C 0.0550(2) 0.2458(4) 0.3160(3) 0.0360(8) Uani 1 1 d . .
H25 H 0.0507 0.2014 0.3806 0.043 Uiso 1 1 calc R U
C32 C 0.3363(2) 0.7168(4) 0.4096(3) 0.0475(9) Uani 1 1 d . .
H32A H 0.4006 0.7177 0.4540 0.071 Uiso 1 1 calc R U
H32B H 0.3117 0.8269 0.4126 0.071 Uiso 1 1 calc R U
H32C H 0.3249 0.6893 0.3325 0.071 Uiso 1 1 calc R U
C33 C 0.2932(2) 0.5887(4) 0.4554(3) 0.0315(8) Uani 1 1 d . .
C34 C 0.2421(2) 0.6374(4) 0.5121(3) 0.0344(8) Uani 1 1 d . .
H34 H 0.2308 0.7526 0.5160 0.041 Uiso 1 1 calc R U
C35 C 0.2064(2) 0.5236(4) 0.5641(3) 0.0312(7) Uani 1 1 d . .
C36 C 0.1589(2) 0.5839(4) 0.6343(3) 0.0438(9) Uani 1 1 d . .
H36A H 0.0964 0.5500 0.6001 0.066 Uiso 1 1 calc R U
H36B H 0.1625 0.7055 0.6398 0.066 Uiso 1 1 calc R U
H36C H 0.1868 0.5353 0.7087 0.066 Uiso 1 1 calc R U
N10 N 0.37427(15) 0.1593(3) 0.6060(2) 0.0230(5) Uani 1 1 d . .
N20 N 0.13591(16) 0.2836(3) 0.3204(2) 0.0256(6) Uani 1 1 d . .
O30 O 0.31030(13) 0.4366(3) 0.44014(17) 0.0284(5) Uani 1 1 d . .
O31 O 0.21256(14) 0.3667(2) 0.55773(17) 0.0303(5) Uani 1 1 d . .
F1 F 0.19737(11) 0.0459(2) 0.49475(14) 0.0310(4) Uani 1 1 d . .
F2 F 0.30163(11) 0.1215(2) 0.37143(14) 0.0291(4) Uani 1 1 d . .
V1 V 0.25509(4) 0.22387(5) 0.46330(4) 0.02260(13) Uani 1 1 d . .

loop_
_atom_site_aniso_label
_atom_site_aniso_U_11
_atom_site_aniso_U_22
_atom_site_aniso_U_33
_atom_site_aniso_U_23
_atom_site_aniso_U_13
_atom_site_aniso_U_12
C11 0.0280(19) 0.0260(17) 0.0278(17) -0.0010(12) 0.0092(15) 0.0013(13)
C12 0.0209(17) 0.0316(18) 0.036(2) 0.0008(13) 0.0049(15) 0.0027(13)
C13 0.0256(19) 0.0313(18) 0.031(2) 0.0015(14) 0.0000(15) 0.0002(14)
C14 0.031(2) 0.035(2) 0.0244(18) 0.0029(13) 0.0075(16) -0.0035(15)
C15 0.0243(18) 0.0301(17) 0.033(2) -0.0002(13) 0.0104(16) -0.0023(13)
C21 0.0233(18) 0.0427(18) 0.032(2) 0.0055(15) 0.0092(17) 0.0065(13)
C22 0.032(2) 0.047(2) 0.0262(19) 0.0066(15) 0.0072(16) 0.0093(16)
C23 0.026(2) 0.040(2) 0.033(2) 0.0030(14) -0.0018(16) 0.0065(14)
C24 0.0184(17) 0.053(2) 0.042(2) 0.0076(17) 0.0058(16) -0.0023(15)
C25 0.0264(19) 0.046(2) 0.0328(19) 0.0074(15) 0.0090(16) -0.0024(15)
C32 0.042(2) 0.0283(19) 0.066(3) 0.0103(17) 0.015(2) -0.0023(16)
C33 0.0209(17) 0.0237(17) 0.036(2) 0.0027(13) -0.0033(14) -0.0011(13)
C34 0.0242(18) 0.0225(16) 0.045(2) -0.0005(14) 0.0014(17) 0.0031(14)
C35 0.0221(18) 0.0309(19) 0.0287(18) -0.0033(14) -0.0022(15) 0.0072(14)
C36 0.051(3) 0.037(2) 0.040(2) -0.0066(16) 0.0145(19) 0.0147(17)
N10 0.0185(14) 0.0202(13) 0.0255(14) -0.0005(9) 0.0037(12) -0.0002(10)
N20 0.0216(14) 0.0236(13) 0.0291(15) 0.0021(11) 0.0075(12) 0.0027(11)
O30 0.0235(13) 0.0228(12) 0.0336(13) 0.0015(9) 0.0059(10) -0.0005(9)
O31 0.0290(12) 0.0244(12) 0.0329(13) -0.0001(9) 0.0077(10) 0.0059(10)
F1 0.0230(10) 0.0277(10) 0.0365(11) 0.0034(8) 0.0056(9) -0.0015(8)
F2 0.0266(10) 0.0291(10) 0.0283(10) -0.0006(7) 0.0076(8) 0.0039(7)
V1 0.0181(2) 0.0200(2) 0.0248(3) -0.0001(2) 0.0034(3) 0.0003(2)

loop_
_atom_type_symbol
_atom_type_description
_atom_type_scat_dispersion_real
_atom_type_scat_dispersion_imag
_atom_type_scat_source
C C 0.0033 0.0016 'International Tables Vol C Tables 4.2.6.8 and 6.1.1.4'
H H 0.0000 0.0000 'International Tables Vol C Tables 4.2.6.8 and 6.1.1.4'
N N 0.0061 0.0033 'International Tables Vol C Tables 4.2.6.8 and 6.1.1.4'
O O 0.0106 0.0060 'International Tables Vol C Tables 4.2.6.8 and 6.1.1.4'
F F 0.0171 0.0103 'International Tables Vol C Tables 4.2.6.8 and 6.1.1.4'
V V 0.3005 0.5294 'International Tables Vol C Tables 4.2.6.8 and 6.1.1.4'

loop_
_exptl_crystal_face_index_h
_exptl_crystal_face_index_k
_exptl_crystal_face_index_l
_exptl_crystal_face_perp_dist
-5 11 0 0.0353
-10 -1 18 0.2724
12 -4 -17 0.2203
-21 -1 0 0.0593
10 -10 0 0.0140
-2 -8 13 0.1718
-20 0 15 0.2246
9 10 0 0.0360
-9 -10 0 0.0365

loop_
_geom_angle_atom_site_label_1
_geom_angle_atom_site_label_2
_geom_angle_atom_site_label_3
_geom_angle
N10 C11 C12 123.1(3)
C11 C12 C13 118.9(3)
C14 C13 C12 118.7(3)
C13 C14 C15 118.6(3)
N10 C15 C14 123.3(3)
N20 C21 C22 123.7(3)
C23 C22 C21 118.2(3)
C22 C23 C24 119.2(3)
C25 C24 C23 118.4(3)
N20 C25 C24 123.5(3)
O30 C33 C34 124.8(3)
O30 C33 C32 114.8(3)
C34 C33 C32 120.4(3)
C33 C34 C35 122.7(3)
O31 C35 C34 123.7(3)
O31 C35 C36 115.7(3)
C34 C35 C36 120.6(3)
C15 N10 C11 117.4(3)
C15 N10 V1 120.9(2)
C11 N10 V1 121.5(2)
C21 N20 C25 117.0(3)
C21 N20 V1 121.1(2)
C25 N20 V1 121.6(2)
C33 O30 V1 130.0(2)
C35 O31 V1 131.6(2)
F1 V1 F2 100.57(8)
F1 V1 O31 88.15(8)
F2 V1 O31 171.27(8)
F1 V1 O30 172.21(8)
F2 V1 O30 87.17(8)
O31 V1 O30 84.11(8)
F1 V1 N20 89.99(9)
F2 V1 N20 89.85(8)
O31 V1 N20 89.61(9)
O30 V1 N20 89.16(9)
F1 V1 N10 89.24(8)
F2 V1 N10 89.63(8)
O31 V1 N10 91.03(8)
O30 V1 N10 91.69(9)
N20 V1 N10 178.98(9)

loop_
_geom_bond_atom_site_label_1
_geom_bond_atom_site_label_2
_geom_bond_distance
C11 N10 1.342(4)
C11 C12 1.379(4)
C12 C13 1.384(5)
C13 C14 1.381(4)
C14 C15 1.387(4)
C15 N10 1.335(4)
C21 N20 1.330(4)
C21 C22 1.382(4)
C22 C23 1.378(4)
C23 C24 1.378(4)
C24 C25 1.377(4)
C25 N20 1.341(4)
C32 C33 1.506(4)
C33 O30 1.288(4)
C33 C34 1.382(4)
C34 C35 1.403(4)
C35 O31 1.271(3)
C35 C36 1.508(4)
N10 V1 2.164(2)
N20 V1 2.156(2)
O30 V1 2.015(2)
O31 V1 2.011(2)
F1 V1 1.8515(17)
F2 V1 1.8603(17)

loop_
_geom_torsion_atom_site_label_1
_geom_torsion_atom_site_label_2
_geom_torsion_atom_site_label_3
_geom_torsion_atom_site_label_4
_geom_torsion
N10 C11 C12 C13 1.0(5)
C11 C12 C13 C14 -1.6(5)
C12 C13 C14 C15 1.0(4)
C13 C14 C15 N10 0.2(5)
N20 C21 C22 C23 -0.4(5)
C21 C22 C23 C24 0.1(5)
C22 C23 C24 C25 0.1(5)
C23 C24 C25 N20 0.0(5)
O30 C33 C34 C35 3.0(5)
C32 C33 C34 C35 -174.7(3)
C33 C34 C35 O31 -4.8(5)
C33 C34 C35 C36 173.9(3)
C14 C15 N10 C11 -0.9(4)
C14 C15 N10 V1 173.7(2)
C12 C11 N10 C15 0.3(4)
C12 C11 N10 V1 -174.3(2)
C22 C21 N20 C25 0.5(5)
C22 C21 N20 V1 174.1(2)
C24 C25 N20 C21 -0.3(5)
C24 C25 N20 V1 -173.9(3)
C34 C33 O30 V1 12.8(4)
C32 C33 O30 V1 -169.3(2)
C34 C35 O31 V1 -9.5(5)
C36 C35 O31 V1 171.7(2)

loop_
_twin_individual_id
_twin_individual_mass_fraction_refined
_twin_individual_twin_lattice_type
_twin_individual_twin_matrix_11
_twin_individual_twin_matrix_12
_twin_individual_twin_matrix_13
_twin_individual_twin_matrix_21
_twin_individual_twin_matrix_22
_twin_individual_twin_matrix_23
_twin_individual_twin_matrix_31
_twin_individual_twin_matrix_32
_twin_individual_twin_matrix_33
1 0.709(1) ref 1 0 0 0 1 0 0 0 1
2 0.291(1) mt_II 1 0 1 0 -1 0 0 0 -1
